data_7246085
loop_
_publ_author_name
'Dinda, Susanta'
'Pahari, Goutam'
'Maiti, Anupam'
'Ghoshal, Debajyoti'

_publ_section_title
;
 Solvent induced reversible single-crystal-to-single-crystal structural
 transformation in dynamic metal organic frameworks: a case of enhanced
 hydrogen sorption in polycatenated framework
;
_journal_issue 7
_journal_name_full CrystEngComm
_journal_page_first 1116
_journal_page_last 1125
_journal_paper_doi 10.1039/D2CE01559E
_journal_volume 25
_journal_year 2023
_chemical_formula_sum 'C22 H20 N8 O10 Zn2'
_chemical_formula_weight 687.20
_space_group_crystal_system triclinic
_space_group_IT_number 2
_space_group_name_Hall '-P 1'
_space_group_name_H-M_alt 'P -1'
_atom_sites_solution_hydrogens mixed
_audit_creation_method SHELXL-2016/6
_audit_update_record
;
2022-09-22 deposited with the CCDC.	2023-01-09 downloaded from the CCDC.
;
_cell_angle_alpha 104.479(3)
_cell_angle_beta 113.104(3)
_cell_angle_gamma 105.177(3)
_cell_formula_units_Z 1
_cell_length_a 8.1969(8)
_cell_length_b 9.3522(9)
_cell_length_c 10.1590(10)
_cell_measurement_reflns_used 250
_cell_measurement_temperature 298(2)
_cell_measurement_theta_max 27.8
_cell_measurement_theta_min 1.8
_cell_volume 634.41(11)
_computing_cell_refinement 'SMART APEX II'
_computing_data_collection 'SMART APEX II (Bruker,2010)'
_computing_data_reduction 'SAINT (Bruker,2000)'
_computing_molecular_graphics 'Ortep-3v2 for windows (Farrugia, 1997)'
_computing_publication_material 'PLATON (Spek, 2008)'
_computing_structure_refinement 'SHELXL-2016/6 (Sheldrick, 2016)'
_computing_structure_solution 'SHELXT 2014/5 (Sheldrick, 2014)'
_diffrn_ambient_temperature 298(2)
_diffrn_measured_fraction_theta_full 1.000
_diffrn_measured_fraction_theta_max 0.996
_diffrn_measurement_device_type 'CCD area detector'
_diffrn_measurement_method 'phi and omega scans'
_diffrn_radiation_type MoK\a
_diffrn_radiation_wavelength 0.71073
_diffrn_reflns_av_R_equivalents 0.0723
_diffrn_reflns_av_unetI/netI 0.0361
_diffrn_reflns_Laue_measured_fraction_full 1.000
_diffrn_reflns_Laue_measured_fraction_max 0.996
_diffrn_reflns_limit_h_max 10
_diffrn_reflns_limit_h_min -10
_diffrn_reflns_limit_k_max 12
_diffrn_reflns_limit_k_min -12
_diffrn_reflns_limit_l_max 13
_diffrn_reflns_limit_l_min -13
_diffrn_reflns_number 21504
_diffrn_reflns_point_group_measured_fraction_full 1.000
_diffrn_reflns_point_group_measured_fraction_max 0.996
_diffrn_reflns_theta_full 25.242
_diffrn_reflns_theta_max 27.521
_diffrn_reflns_theta_min 2.375
_diffrn_source 'fine-focus sealed tube'
_exptl_absorpt_coefficient_mu 1.965
_exptl_absorpt_correction_T_max 0.884
_exptl_absorpt_correction_T_min 0.810
_exptl_absorpt_correction_type multi-scan
_exptl_absorpt_process_details
;
'XPREP' - A PROGRAM DATA PREPARATION & RECIPROCAL 
SPACE EXPLORATION,
Bruker Analytical X-ray Systems, 1997
;
_exptl_crystal_colour Colourless
_exptl_crystal_density_diffrn 1.799
_exptl_crystal_density_method 'not measured'
_exptl_crystal_description Needle
_exptl_crystal_F_000 348
_exptl_crystal_size_max 0.18
_exptl_crystal_size_mid 0.18
_exptl_crystal_size_min 0.10
_refine_diff_density_max 1.339
_refine_diff_density_min -0.733
_refine_diff_density_rms 0.095
_refine_ls_extinction_method none
_refine_ls_goodness_of_fit_ref 1.126
_refine_ls_hydrogen_treatment mixed
_refine_ls_matrix_type full
_refine_ls_number_parameters 198
_refine_ls_number_reflns 2904
_refine_ls_number_restraints 0
_refine_ls_restrained_S_all 1.126
_refine_ls_R_factor_all 0.0432
_refine_ls_R_factor_gt 0.0400
_refine_ls_shift/su_max 0.000
_refine_ls_shift/su_mean 0.000
_refine_ls_structure_factor_coef Fsqd
_refine_ls_weighting_details 'w=1/[\s^2^(Fo^2^)+(0.0465P)^2^+0.9767P] where P=(Fo^2^+2Fc^2^)/3'
_refine_ls_weighting_scheme calc
_refine_ls_wR_factor_gt 0.1044
_refine_ls_wR_factor_ref 0.1063
_reflns_Friedel_coverage 0.000
_reflns_number_gt 2728
_reflns_number_total 2904
_reflns_threshold_expression 'I > 2\s(I)'
_cod_data_source_file d2ce01559e2.cif
_cod_data_source_block DG2
_cod_depositor_comments 'Adding full bibliography for 7246084--7246089.cif.'
_cod_original_cell_volume 634.40(11)
_cod_database_code 7246085
_shelx_shelxl_version_number 2016/6
_shelx_space_group_comment
;
The symmetry employed for this shelxl refinement is uniquely defined
by the following loop, which should always be used as a source of
symmetry information in preference to the above space-group names.
They are only intended as comments.
;
_exptl_absorpt_special_details
;
?
;

loop_
_space_group_symop_operation_xyz
'x, y, z'
'-x, -y, -z'

loop_
_atom_site_label
_atom_site_type_symbol
_atom_site_fract_x
_atom_site_fract_y
_atom_site_fract_z
_atom_site_U_iso_or_equiv
_atom_site_adp_type
_atom_site_occupancy
_atom_site_site_symmetry_order
_atom_site_calc_flag
_atom_site_refinement_flags_posn
_atom_site_refinement_flags_adp
_atom_site_refinement_flags_occupancy
_atom_site_disorder_assembly
_atom_site_disorder_group
Zn1 Zn 0.67169(5) 0.72326(4) 0.20575(4) 0.02208(12) Uani 1 1 d . . . . .
O4 O 0.3296(4) 0.6035(4) 0.2375(3) 0.0411(6) Uani 1 1 d . . . . .
O2 O 0.6811(3) 0.8975(3) 0.0009(3) 0.0409(6) Uani 1 1 d . . . . .
O3 O 0.3971(3) 0.6054(3) 0.0458(3) 0.0297(5) Uani 1 1 d . . . . .
O1 O 0.8600(3) 0.7911(3) 0.1382(3) 0.0317(5) Uani 1 1 d . . . . .
N1 N 0.7505(4) 0.5983(3) 0.3387(3) 0.0281(5) Uani 1 1 d . . . . .
N4 N 0.6927(4) -0.0641(3) 0.3442(3) 0.0280(5) Uani 1 1 d . . . . .
N2 N 0.6489(4) 0.4055(3) 0.4096(3) 0.0269(5) Uani 1 1 d . . . . .
N3 N 0.6176(4) 0.1406(3) 0.4110(3) 0.0274(5) Uani 1 1 d . . . . .
C3 C 0.7987(5) 0.5330(4) 0.5435(4) 0.0341(7) Uani 1 1 d . . . . .
H3 H 0.847365 0.537388 0.644662 0.041 Uiso 1 1 calc R U . . .
C10 C 0.0698(4) 0.5108(4) -0.0186(4) 0.0265(6) Uani 1 1 d . . . . .
C9 C 0.2788(4) 0.5772(4) 0.0989(3) 0.0232(6) Uani 1 1 d . . . . .
C5 C 0.7388(5) 0.1356(4) 0.5482(4) 0.0304(7) Uani 1 1 d . . . . .
H5 H 0.780886 0.204848 0.649222 0.036 Uiso 1 1 calc R U . . .
C2 C 0.8606(5) 0.6506(4) 0.4982(4) 0.0317(7) Uani 1 1 d . . . . .
H2 H 0.961866 0.751363 0.564320 0.038 Uiso 1 1 calc R U . . .
C11 C 0.5947(5) 0.0190(4) 0.2918(4) 0.0292(6) Uani 1 1 d . . . . .
H11 H 0.519863 -0.003151 0.186849 0.035 Uiso 1 1 calc R U . . .
C4 C 0.5254(5) 0.2536(4) 0.3975(4) 0.0306(7) Uani 1 1 d . . . . .
H4A H 0.490438 0.275541 0.478945 0.037 Uiso 1 1 calc R U . . .
H4B H 0.406944 0.204026 0.297887 0.037 Uiso 1 1 calc R U . . .
C8 C 0.9931(5) 0.9436(4) 0.0276(4) 0.0321(7) Uani 1 1 d . . . . .
C1 C 0.6271(5) 0.4504(4) 0.2900(4) 0.0321(7) Uani 1 1 d . . . . .
H1 H 0.536140 0.384848 0.186161 0.038 Uiso 1 1 calc R U . . .
C6 C 0.7833(5) 0.0090(4) 0.5049(4) 0.0299(7) Uani 1 1 d . . . . .
H6 H 0.863240 -0.024139 0.573270 0.036 Uiso 1 1 calc R U . . .
C7 C 0.8293(4) 0.8737(4) 0.0554(4) 0.0272(6) Uani 1 1 d . . . . .
O1W O 0.7816(17) 1.2289(17) 0.1514(14) 0.272(6) Uani 1 1 d . . . . .
H10 H 0.042(5) 0.489(4) -0.115(4) 0.026(9) Uiso 1 1 d . . . . .
H8 H 1.082(7) 0.912(6) 0.046(5) 0.052(13) Uiso 1 1 d . . . . .

loop_
_atom_site_aniso_label
_atom_site_aniso_U_11
_atom_site_aniso_U_22
_atom_site_aniso_U_33
_atom_site_aniso_U_23
_atom_site_aniso_U_13
_atom_site_aniso_U_12
Zn1 0.02077(19) 0.02483(19) 0.02439(19) 0.01514(14) 0.01205(14) 0.00792(14)
O4 0.0286(12) 0.0653(18) 0.0287(12) 0.0179(12) 0.0170(10) 0.0142(12)
O2 0.0276(12) 0.0565(17) 0.0495(15) 0.0359(13) 0.0204(11) 0.0158(12)
O3 0.0200(10) 0.0419(13) 0.0276(11) 0.0153(10) 0.0138(9) 0.0081(9)
O1 0.0334(12) 0.0359(13) 0.0413(13) 0.0251(11) 0.0258(11) 0.0149(10)
N1 0.0328(14) 0.0265(13) 0.0280(13) 0.0173(11) 0.0135(11) 0.0123(11)
N4 0.0301(13) 0.0261(13) 0.0294(13) 0.0135(11) 0.0142(11) 0.0120(11)
N2 0.0327(14) 0.0247(13) 0.0307(13) 0.0173(11) 0.0166(11) 0.0144(11)
N3 0.0310(13) 0.0253(13) 0.0315(13) 0.0171(11) 0.0164(11) 0.0122(11)
C3 0.0418(19) 0.0349(17) 0.0266(15) 0.0181(14) 0.0141(14) 0.0155(15)
C10 0.0238(14) 0.0302(16) 0.0263(15) 0.0117(12) 0.0133(12) 0.0099(12)
C9 0.0209(14) 0.0244(14) 0.0282(14) 0.0111(11) 0.0149(12) 0.0095(11)
C5 0.0365(17) 0.0299(16) 0.0281(15) 0.0158(13) 0.0160(13) 0.0138(14)
C2 0.0322(16) 0.0282(16) 0.0309(16) 0.0140(13) 0.0110(13) 0.0115(13)
C11 0.0320(16) 0.0290(16) 0.0262(14) 0.0137(12) 0.0128(13) 0.0117(13)
C4 0.0313(16) 0.0280(16) 0.0423(18) 0.0216(14) 0.0206(14) 0.0146(13)
C8 0.0276(16) 0.0396(18) 0.0382(17) 0.0230(15) 0.0207(14) 0.0124(14)
C1 0.0396(18) 0.0288(16) 0.0269(15) 0.0160(13) 0.0127(14) 0.0136(14)
C6 0.0305(16) 0.0305(16) 0.0289(15) 0.0156(13) 0.0117(13) 0.0135(13)
C7 0.0267(15) 0.0286(15) 0.0269(14) 0.0131(12) 0.0159(12) 0.0058(12)
O1W 0.212(12) 0.309(15) 0.255(13) 0.102(12) 0.098(10) 0.082(11)

loop_
_atom_type_symbol
_atom_type_description
_atom_type_scat_dispersion_real
_atom_type_scat_dispersion_imag
_atom_type_scat_source
C C 0.0033 0.0016 'International Tables Vol C Tables 4.2.6.8 and 6.1.1.4'
H H 0.0000 0.0000 'International Tables Vol C Tables 4.2.6.8 and 6.1.1.4'
N N 0.0061 0.0033 'International Tables Vol C Tables 4.2.6.8 and 6.1.1.4'
O O 0.0106 0.0060 'International Tables Vol C Tables 4.2.6.8 and 6.1.1.4'
Zn Zn 0.2839 1.4301 'International Tables Vol C Tables 4.2.6.8 and 6.1.1.4'

loop_
_geom_angle_atom_site_label_1
_geom_angle_atom_site_label_2
_geom_angle_atom_site_label_3
_geom_angle
_geom_angle_site_symmetry_1
_geom_angle_site_symmetry_3
_geom_angle_publ_flag
O1 Zn1 O3 117.93(9) . . ?
O1 Zn1 N1 110.23(11) . . ?
O3 Zn1 N1 109.99(10) . . ?
O1 Zn1 N4 103.91(10) . 1_565 ?
O3 Zn1 N4 105.82(11) . 1_565 ?
N1 Zn1 N4 108.32(11) . 1_565 ?
C9 O3 Zn1 114.86(19) . . ?
C7 O1 Zn1 116.7(2) . . ?
C1 N1 C2 105.9(3) . . ?
C1 N1 Zn1 117.0(2) . . ?
C2 N1 Zn1 130.4(2) . . ?
C11 N4 C6 105.9(3) . . ?
C11 N4 Zn1 124.1(2) . 1_545 ?
C6 N4 Zn1 129.3(2) . 1_545 ?
C1 N2 C3 107.3(3) . . ?
C1 N2 C4 125.3(3) . . ?
C3 N2 C4 127.2(3) . . ?
C11 N3 C5 107.9(3) . . ?
C11 N3 C4 126.1(3) . . ?
C5 N3 C4 126.0(3) . . ?
C2 C3 N2 105.9(3) . . ?
C10 C10 C9 123.1(4) 2_565 . ?
O4 C9 O3 124.1(3) . . ?
O4 C9 C10 120.5(3) . . ?
O3 C9 C10 115.4(3) . . ?
C6 C5 N3 105.5(3) . . ?
C3 C2 N1 109.6(3) . . ?
N4 C11 N3 110.6(3) . . ?
N3 C4 N2 113.0(3) . . ?
C8 C8 C7 123.4(4) 2_775 . ?
N1 C1 N2 111.2(3) . . ?
C5 C6 N4 110.0(3) . . ?
O2 C7 O1 125.1(3) . . ?
O2 C7 C8 120.7(3) . . ?
O1 C7 C8 114.2(3) . . ?

loop_
_geom_bond_atom_site_label_1
_geom_bond_atom_site_label_2
_geom_bond_distance
_geom_bond_site_symmetry_2
_geom_bond_publ_flag
Zn1 O1 1.947(2) . ?
Zn1 O3 1.964(2) . ?
Zn1 N1 2.026(2) . ?
Zn1 N4 2.049(3) 1_565 ?
O4 C9 1.237(4) . ?
O2 C7 1.228(4) . ?
O3 C9 1.284(3) . ?
O1 C7 1.277(4) . ?
N1 C1 1.309(4) . ?
N1 C2 1.380(4) . ?
N4 C11 1.316(4) . ?
N4 C6 1.382(4) . ?
N2 C1 1.345(4) . ?
N2 C3 1.375(4) . ?
N2 C4 1.456(4) . ?
N3 C11 1.348(4) . ?
N3 C5 1.379(4) . ?
N3 C4 1.454(4) . ?
C3 C2 1.350(5) . ?
C10 C10 1.323(6) 2_565 ?
C10 C9 1.487(4) . ?
C5 C6 1.348(5) . ?
C8 C8 1.313(7) 2_775 ?
C8 C7 1.497(4) . ?
